data_4117608
loop_
_publ_author_name
'Zhan Zhang'
'Jong Min Lim'
'Masatoshi Ishida'
'Vladimir V. Roznyatovskiy'
'Vincent M. Lynch'
'Han-Yuan Gong'
'Xiaoping Yang'
'Dongho Kim'
'Jonathan L. Sessler'

_publ_contact_author_address
;Department of Chemistry and Biochemistry,
University of Texas at Austin,
1 University Station A5300, Austin
TX 78712 USA
;
_publ_contact_author_email sessler@mail.utexas.edu
_publ_contact_author_fax 1-512-471-6835
_publ_contact_author_name 'Jonathan L. Sessler'
_publ_section_title
;
 Cyclo[m]pyridine[n]pyrroles: Hybrid Macrocycles That Display Expanded
 \p-Conjugation upon Protonation
;
_journal_name_full 'Journal of the American Chemical Society'
_journal_page_first 4076
_journal_page_last 4079
_journal_paper_doi 10.1021/ja211985k
_journal_volume 134
_journal_year 2012
_chemical_formula_sum 'C44 H55 Cl6.98 N6 O0.34'
_chemical_formula_weight 920.8
_chemical_name_systematic
;
 ?
;
_space_group_IT_number 2
_symmetry_cell_setting triclinic
_symmetry_space_group_name_Hall '-P 1'
_symmetry_space_group_name_H-M 'P -1'
_atom_sites_solution_hydrogens geom
_atom_sites_solution_primary direct
_atom_sites_solution_secondary difmap
_audit_creation_method SHELXL-97
_cell_angle_alpha 78.043(2)
_cell_angle_beta 76.403(2)
_cell_angle_gamma 69.467(2)
_cell_formula_units_Z 1
_cell_length_a 9.1910(5)
_cell_length_b 9.9970(6)
_cell_length_c 13.4350(8)
_cell_measurement_reflns_used 20948
_cell_measurement_temperature 100(2)
_cell_measurement_theta_max 27.48
_cell_measurement_theta_min 3.10
_cell_volume 1113.02(11)
_computing_cell_refinement 'CrystalClear (Rigaku Inc., 2008)'
_computing_data_collection 'CrystalClear (Rigaku Inc., 2008)'
_computing_data_reduction 'CrystalClear (Rigaku Inc., 2008)'
_computing_molecular_graphics 'XP SHELXTL/PC, Siemens Analytical'
_computing_structure_refinement 'XL SHELXTL/PC, Siemens Analytical'
_computing_structure_solution
;

SIR97 - Altomare A., Burla M.C., Camalli M., Cascarano G.L., Giacovazzo C., 
Guagliardi A., Moliterni A.G.G., Polidori G.,Spagna R.
;
_diffrn_ambient_temperature 100(2)
_diffrn_measured_fraction_theta_full 0.998
_diffrn_measured_fraction_theta_max 0.998
_diffrn_measurement_device_type 'Rigaku AFC12 with Saturn 724 + CCD'
_diffrn_measurement_method \w-scans
_diffrn_radiation_monochromator graphite
_diffrn_radiation_source 'fine-focus sealed tube'
_diffrn_radiation_type MoK\a
_diffrn_radiation_wavelength 0.71075
_diffrn_reflns_av_R_equivalents 0.0521
_diffrn_reflns_av_sigmaI/netI 0.0494
_diffrn_reflns_limit_h_max 11
_diffrn_reflns_limit_h_min -11
_diffrn_reflns_limit_k_max 12
_diffrn_reflns_limit_k_min -12
_diffrn_reflns_limit_l_max 17
_diffrn_reflns_limit_l_min -17
_diffrn_reflns_number 20948
_diffrn_reflns_theta_full 27.48
_diffrn_reflns_theta_max 27.48
_diffrn_reflns_theta_min 3.10
_exptl_absorpt_coefficient_mu 0.485
_exptl_absorpt_correction_T_max 1.000
_exptl_absorpt_correction_T_min 0.794
_exptl_absorpt_correction_type multi-scan
_exptl_absorpt_process_details
;
Abscor.  T. Higashi (2001).  The Rigaku Corporation, Tokyo, Japan.
;
_exptl_crystal_colour red
_exptl_crystal_density_diffrn 1.374
_exptl_crystal_description block
_exptl_crystal_F_000 482
_exptl_crystal_size_max 0.23
_exptl_crystal_size_mid 0.04
_exptl_crystal_size_min 0.04
_refine_diff_density_max 0.840
_refine_diff_density_min -0.470
_refine_diff_density_rms 0.078
_refine_ls_extinction_method none
_refine_ls_goodness_of_fit_ref 1.071
_refine_ls_hydrogen_treatment constr
_refine_ls_matrix_type full
_refine_ls_number_parameters 274
_refine_ls_number_reflns 5089
_refine_ls_number_restraints 0
_refine_ls_restrained_S_all 1.071
_refine_ls_R_factor_all 0.0714
_refine_ls_R_factor_gt 0.0530
_refine_ls_shift/su_max 0.000
_refine_ls_shift/su_mean 0.000
_refine_ls_structure_factor_coef Fsqd
_refine_ls_weighting_details 'calc w=1/[\s^2^(Fo^2^)+(0.0440P)^2^+1.7050P] where P=(Fo^2^+2Fc^2^)/3'
_refine_ls_weighting_scheme calc
_refine_ls_wR_factor_gt 0.1187
_refine_ls_wR_factor_ref 0.1278
_reflns_number_gt 3998
_reflns_number_total 5089
_reflns_threshold_expression >2sigma(I)
_cod_data_source_file ja211985k_si_006.cif
_cod_data_source_block 5-2HCl
_cod_database_code 4117608

loop_
_symmetry_equiv_pos_as_xyz
'x, y, z'
'-x, -y, -z'

loop_
_atom_site_label
_atom_site_type_symbol
_atom_site_fract_x
_atom_site_fract_y
_atom_site_fract_z
_atom_site_U_iso_or_equiv
_atom_site_adp_type
_atom_site_occupancy
_atom_site_symmetry_multiplicity
_atom_site_calc_flag
_atom_site_refinement_flags
_atom_site_disorder_assembly
_atom_site_disorder_group
C1 C 0.0278(3) 0.8295(3) 0.34682(18) 0.0152(5) Uani 1 1 d . . .
C2 C 0.0708(3) 0.9497(3) 0.34807(19) 0.0158(5) Uani 1 1 d . . .
C3 C 0.1848(3) 0.9055(3) 0.41351(19) 0.0155(5) Uani 1 1 d . . .
C4 C 0.2078(3) 0.7596(3) 0.45001(19) 0.0154(5) Uani 1 1 d . . .
C5 C 0.2908(3) 0.6641(3) 0.52876(19) 0.0147(5) Uani 1 1 d . . .
C6 C 0.4201(3) 0.6771(3) 0.5582(2) 0.0176(5) Uani 1 1 d . . .
H6 H 0.4622 0.7523 0.5242 0.021 Uiso 1 1 calc R . .
C7 C 0.4869(3) 0.5794(3) 0.6374(2) 0.0203(5) Uani 1 1 d . . .
H7 H 0.5709 0.5919 0.6605 0.024 Uiso 1 1 calc R . .
C8 C 0.4333(3) 0.4641(3) 0.6834(2) 0.0188(5) Uani 1 1 d . . .
H8 H 0.4831 0.3959 0.7357 0.023 Uiso 1 1 calc R . .
C9 C 0.3069(3) 0.4483(3) 0.65304(18) 0.0156(5) Uani 1 1 d . . .
C10 C 0.2438(3) 0.3316(3) 0.69243(19) 0.0155(5) Uani 1 1 d . . .
C11 C 0.2426(3) 0.2409(3) 0.78722(19) 0.0164(5) Uani 1 1 d . . .
C12 C 0.1454(3) 0.1578(3) 0.78837(19) 0.0165(5) Uani 1 1 d . . .
C13 C 0.0902(3) 0.1982(3) 0.69509(19) 0.0153(5) Uani 1 1 d . . .
C14 C -0.0028(3) 1.1010(3) 0.3003(2) 0.0205(6) Uani 1 1 d . . .
H14A H -0.0313 1.1657 0.3534 0.025 Uiso 1 1 calc R . .
H14B H -0.1019 1.1067 0.2800 0.025 Uiso 1 1 calc R . .
C15 C 0.1002(4) 1.1576(3) 0.2053(2) 0.0279(6) Uani 1 1 d . . .
H15A H 0.1894 1.1696 0.2266 0.042 Uiso 1 1 calc R . .
H15B H 0.0371 1.2508 0.1734 0.042 Uiso 1 1 calc R . .
H15C H 0.1400 1.0886 0.1553 0.042 Uiso 1 1 calc R . .
C16 C 0.2525(3) 1.0029(3) 0.4464(2) 0.0189(5) Uani 1 1 d . . .
H16A H 0.2668 0.9687 0.5192 0.023 Uiso 1 1 calc R . .
H16B H 0.1749 1.1012 0.4439 0.023 Uiso 1 1 calc R . .
C17 C 0.4110(3) 1.0120(3) 0.3808(2) 0.0240(6) Uani 1 1 d . . .
H17A H 0.4893 0.9156 0.3831 0.036 Uiso 1 1 calc R . .
H17B H 0.4472 1.0758 0.4084 0.036 Uiso 1 1 calc R . .
H17C H 0.3974 1.0505 0.3091 0.036 Uiso 1 1 calc R . .
C18 C 0.3182(3) 0.2386(3) 0.8753(2) 0.0208(6) Uani 1 1 d . . .
H18A H 0.2535 0.2099 0.9409 0.025 Uiso 1 1 calc R . .
H18B H 0.3178 0.3374 0.8764 0.025 Uiso 1 1 calc R . .
C19 C 0.4883(3) 0.1361(3) 0.8703(2) 0.0275(6) Uani 1 1 d . . .
H19A H 0.4896 0.0372 0.8719 0.041 Uiso 1 1 calc R . .
H19B H 0.5299 0.1412 0.9298 0.041 Uiso 1 1 calc R . .
H19C H 0.5539 0.1644 0.8062 0.041 Uiso 1 1 calc R . .
C20 C 0.1001(3) 0.0529(3) 0.8770(2) 0.0211(6) Uani 1 1 d . . .
H20A H 0.0051 0.0360 0.8666 0.025 Uiso 1 1 calc R . .
H20B H 0.0716 0.0965 0.9415 0.025 Uiso 1 1 calc R . .
C21 C 0.2297(4) -0.0923(3) 0.8903(2) 0.0309(7) Uani 1 1 d . . .
H21A H 0.2667 -0.1318 0.8246 0.046 Uiso 1 1 calc R . .
H21B H 0.1876 -0.1593 0.9433 0.046 Uiso 1 1 calc R . .
H21C H 0.3180 -0.0788 0.9116 0.046 Uiso 1 1 calc R . .
N1 N 0.1120(2) 0.7161(2) 0.40803(16) 0.0141(4) Uani 1 1 d . . .
H1 H 0.1060 0.6281 0.4190 0.017 Uiso 1 1 calc R . .
N2 N 0.2370(2) 0.5528(2) 0.57973(15) 0.0140(4) Uani 1 1 d . . .
H2 H 0.1512 0.5479 0.5644 0.017 Uiso 1 1 calc R . .
N3 N 0.1522(2) 0.3020(2) 0.63794(16) 0.0151(4) Uani 1 1 d . . .
H3 H 0.1357 0.3438 0.5753 0.018 Uiso 1 1 calc R . .
Cl1 Cl -0.13286(7) 0.60582(6) 0.60366(4) 0.01496(14) Uani 1 1 d . . .
C22 C -0.2351(5) 0.4974(4) 0.8621(3) 0.0241(8) Uani 0.83 1 d P A 1
H22 H -0.1739 0.5259 0.7939 0.029 Uiso 0.83 1 calc PR A 1
Cl2 Cl -0.41041(11) 0.64093(11) 0.88999(8) 0.0356(2) Uani 0.83 1 d P A 1
Cl3 Cl -0.28484(10) 0.34574(9) 0.85429(7) 0.0283(2) Uani 0.83 1 d P A 1
Cl4 Cl -0.11834(10) 0.45315(9) 0.95579(7) 0.0271(2) Uani 0.83 1 d P A 1
O1 O -0.4190(15) 0.5624(15) 0.8842(10) 0.030 Uiso 0.17 1 d P B 2
C23 C -0.247(3) 0.452(3) 0.864(2) 0.030 Uiso 0.17 1 d P B 2

loop_
_atom_site_aniso_label
_atom_site_aniso_U_11
_atom_site_aniso_U_22
_atom_site_aniso_U_33
_atom_site_aniso_U_23
_atom_site_aniso_U_13
_atom_site_aniso_U_12
C1 0.0169(12) 0.0141(12) 0.0133(11) 0.0023(9) -0.0018(9) -0.0062(10)
C2 0.0168(12) 0.0150(12) 0.0144(11) 0.0007(9) 0.0004(9) -0.0073(10)
C3 0.0184(12) 0.0144(12) 0.0142(11) -0.0005(9) -0.0007(10) -0.0083(10)
C4 0.0157(12) 0.0162(12) 0.0158(12) -0.0009(9) -0.0025(10) -0.0078(10)
C5 0.0169(12) 0.0130(11) 0.0152(12) -0.0028(9) -0.0001(9) -0.0072(10)
C6 0.0168(12) 0.0186(12) 0.0212(13) -0.0030(10) -0.0028(10) -0.0105(10)
C7 0.0162(12) 0.0271(14) 0.0208(13) -0.0038(11) -0.0044(10) -0.0099(11)
C8 0.0165(12) 0.0240(13) 0.0160(12) -0.0007(10) -0.0041(10) -0.0068(11)
C9 0.0169(12) 0.0160(12) 0.0130(11) -0.0016(9) -0.0019(9) -0.0047(10)
C10 0.0147(12) 0.0178(12) 0.0148(12) -0.0010(10) -0.0044(9) -0.0058(10)
C11 0.0162(12) 0.0158(12) 0.0149(12) -0.0006(9) -0.0037(10) -0.0027(10)
C12 0.0158(12) 0.0149(12) 0.0157(12) 0.0006(9) -0.0022(10) -0.0030(10)
C13 0.0170(12) 0.0119(11) 0.0157(12) 0.0015(9) -0.0016(10) -0.0057(10)
C14 0.0245(14) 0.0134(12) 0.0225(13) 0.0023(10) -0.0051(11) -0.0067(11)
C15 0.0339(16) 0.0221(14) 0.0286(15) 0.0075(12) -0.0071(13) -0.0153(13)
C16 0.0251(14) 0.0146(12) 0.0195(13) -0.0024(10) -0.0030(11) -0.0099(11)
C17 0.0288(15) 0.0218(14) 0.0262(14) -0.0005(11) -0.0037(12) -0.0160(12)
C18 0.0240(14) 0.0245(14) 0.0150(12) 0.0006(10) -0.0060(10) -0.0093(11)
C19 0.0266(15) 0.0310(16) 0.0241(14) 0.0032(12) -0.0135(12) -0.0062(12)
C20 0.0248(14) 0.0209(13) 0.0160(12) 0.0039(10) -0.0036(10) -0.0092(11)
C21 0.0343(17) 0.0226(15) 0.0312(16) 0.0112(12) -0.0113(13) -0.0082(13)
N1 0.0166(10) 0.0111(10) 0.0167(10) 0.0020(8) -0.0046(8) -0.0080(8)
N2 0.0141(10) 0.0153(10) 0.0150(10) 0.0011(8) -0.0064(8) -0.0067(8)
N3 0.0179(11) 0.0142(10) 0.0138(10) 0.0043(8) -0.0067(8) -0.0070(8)
Cl1 0.0164(3) 0.0132(3) 0.0160(3) 0.0005(2) -0.0033(2) -0.0067(2)
C22 0.0285(19) 0.024(2) 0.0211(16) 0.0004(16) -0.0033(14) -0.0130(17)
Cl2 0.0281(5) 0.0287(5) 0.0403(5) -0.0029(4) -0.0052(4) 0.0013(4)
Cl3 0.0298(4) 0.0279(4) 0.0294(4) -0.0030(3) -0.0106(4) -0.0088(4)
Cl4 0.0295(4) 0.0280(4) 0.0276(4) -0.0031(3) -0.0162(4) -0.0071(4)

loop_
_atom_type_symbol
_atom_type_description
_atom_type_scat_dispersion_real
_atom_type_scat_dispersion_imag
_atom_type_scat_source
C C 0.0033 0.0016 'International Tables Vol C Tables 4.2.6.8 and 6.1.1.4'
H H 0.0000 0.0000 'International Tables Vol C Tables 4.2.6.8 and 6.1.1.4'
N N 0.0061 0.0033 'International Tables Vol C Tables 4.2.6.8 and 6.1.1.4'
Cl Cl 0.1484 0.1585 'International Tables Vol C Tables 4.2.6.8 and 6.1.1.4'
O O 0.0106 0.0060 'International Tables Vol C Tables 4.2.6.8 and 6.1.1.4'

loop_
_geom_angle_atom_site_label_1
_geom_angle_atom_site_label_2
_geom_angle_atom_site_label_3
_geom_angle
_geom_angle_site_symmetry_3
N1 C1 C2 108.2(2) .
N1 C1 C13 115.6(2) 2_566
C2 C1 C13 136.0(2) 2_566
C1 C2 C3 107.1(2) .
C1 C2 C14 126.6(2) .
C3 C2 C14 125.9(2) .
C4 C3 C2 107.1(2) .
C4 C3 C16 126.8(2) .
C2 C3 C16 125.7(2) .
N1 C4 C3 107.8(2) .
N1 C4 C5 119.7(2) .
C3 C4 C5 131.8(2) .
N2 C5 C6 117.5(2) .
N2 C5 C4 117.3(2) .
C6 C5 C4 125.3(2) .
C7 C6 C5 119.5(2) .
C7 C6 H6 120.3 .
C5 C6 H6 120.3 .
C8 C7 C6 121.0(2) .
C8 C7 H7 119.5 .
C6 C7 H7 119.5 .
C7 C8 C9 119.9(2) .
C7 C8 H8 120.0 .
C9 C8 H8 120.0 .
N2 C9 C8 117.2(2) .
N2 C9 C10 117.6(2) .
C8 C9 C10 125.1(2) .
N3 C10 C11 107.4(2) .
N3 C10 C9 120.2(2) .
C11 C10 C9 132.0(2) .
C10 C11 C12 107.0(2) .
C10 C11 C18 127.4(2) .
C12 C11 C18 125.4(2) .
C13 C12 C11 107.7(2) .
C13 C12 C20 125.9(2) .
C11 C12 C20 126.2(2) .
N3 C13 C12 107.7(2) .
N3 C13 C1 116.1(2) 2_566
C12 C13 C1 135.6(2) 2_566
C2 C14 C15 115.5(2) .
C2 C14 H14A 108.4 .
C15 C14 H14A 108.4 .
C2 C14 H14B 108.4 .
C15 C14 H14B 108.4 .
H14A C14 H14B 107.5 .
C14 C15 H15A 109.5 .
C14 C15 H15B 109.5 .
H15A C15 H15B 109.5 .
C14 C15 H15C 109.5 .
H15A C15 H15C 109.5 .
H15B C15 H15C 109.5 .
C3 C16 C17 114.9(2) .
C3 C16 H16A 108.5 .
C17 C16 H16A 108.5 .
C3 C16 H16B 108.5 .
C17 C16 H16B 108.5 .
H16A C16 H16B 107.5 .
C16 C17 H17A 109.5 .
C16 C17 H17B 109.5 .
H17A C17 H17B 109.5 .
C16 C17 H17C 109.5 .
H17A C17 H17C 109.5 .
H17B C17 H17C 109.5 .
C11 C18 C19 114.2(2) .
C11 C18 H18A 108.7 .
C19 C18 H18A 108.7 .
C11 C18 H18B 108.7 .
C19 C18 H18B 108.7 .
H18A C18 H18B 107.6 .
C18 C19 H19A 109.5 .
C18 C19 H19B 109.5 .
H19A C19 H19B 109.5 .
C18 C19 H19C 109.5 .
H19A C19 H19C 109.5 .
H19B C19 H19C 109.5 .
C12 C20 C21 114.0(2) .
C12 C20 H20A 108.8 .
C21 C20 H20A 108.8 .
C12 C20 H20B 108.8 .
C21 C20 H20B 108.8 .
H20A C20 H20B 107.7 .
C20 C21 H21A 109.5 .
C20 C21 H21B 109.5 .
H21A C21 H21B 109.5 .
C20 C21 H21C 109.5 .
H21A C21 H21C 109.5 .
H21B C21 H21C 109.5 .
C1 N1 C4 109.8(2) .
C1 N1 H1 125.1 .
C4 N1 H1 125.1 .
C5 N2 C9 124.7(2) .
C5 N2 H2 117.7 .
C9 N2 H2 117.7 .
C13 N3 C10 110.1(2) .
C13 N3 H3 124.9 .
C10 N3 H3 124.9 .
Cl4 C22 Cl3 109.1(2) .
Cl4 C22 Cl2 112.0(2) .
Cl3 C22 Cl2 108.8(2) .
Cl4 C22 H22 108.9 .
Cl3 C22 H22 108.9 .
Cl2 C22 H22 108.9 .

loop_
_geom_bond_atom_site_label_1
_geom_bond_atom_site_label_2
_geom_bond_distance
_geom_bond_site_symmetry_2
C1 N1 1.363(3) .
C1 C2 1.396(3) .
C1 C13 1.459(3) 2_566
C2 C3 1.419(4) .
C2 C14 1.497(3) .
C3 C4 1.396(3) .
C3 C16 1.504(3) .
C4 N1 1.374(3) .
C4 C5 1.437(3) .
C5 N2 1.364(3) .
C5 C6 1.391(3) .
C6 C7 1.385(4) .
C6 H6 0.9500 .
C7 C8 1.384(4) .
C7 H7 0.9500 .
C8 C9 1.385(4) .
C8 H8 0.9500 .
C9 N2 1.369(3) .
C9 C10 1.433(3) .
C10 N3 1.374(3) .
C10 C11 1.402(3) .
C11 C12 1.414(4) .
C11 C18 1.498(3) .
C12 C13 1.392(3) .
C12 C20 1.499(3) .
C13 N3 1.367(3) .
C13 C1 1.459(3) 2_566
C14 C15 1.534(4) .
C14 H14A 0.9900 .
C14 H14B 0.9900 .
C15 H15A 0.9800 .
C15 H15B 0.9800 .
C15 H15C 0.9800 .
C16 C17 1.537(4) .
C16 H16A 0.9900 .
C16 H16B 0.9900 .
C17 H17A 0.9800 .
C17 H17B 0.9800 .
C17 H17C 0.9800 .
C18 C19 1.534(4) .
C18 H18A 0.9900 .
C18 H18B 0.9900 .
C19 H19A 0.9800 .
C19 H19B 0.9800 .
C19 H19C 0.9800 .
C20 C21 1.529(4) .
C20 H20A 0.9900 .
C20 H20B 0.9900 .
C21 H21A 0.9800 .
C21 H21B 0.9800 .
C21 H21C 0.9800 .
N1 H1 0.8800 .
N2 H2 0.8800 .
N3 H3 0.8800 .
C22 Cl4 1.733(4) .
C22 Cl3 1.759(4) .
C22 Cl2 1.764(4) .
C22 H22 1.0000 .
O1 C23 1.58(3) .

loop_
_geom_hbond_atom_site_label_D
_geom_hbond_atom_site_label_H
_geom_hbond_atom_site_label_A
_geom_hbond_distance_DH
_geom_hbond_distance_HA
_geom_hbond_distance_DA
_geom_hbond_angle_DHA
_geom_hbond_site_symmetry_A
N1 H1 Cl1 0.88 2.34 3.190(2) 162.4 2_566
N2 H2 Cl1 0.88 2.42 3.199(2) 148.0 .
N3 H3 Cl1 0.88 2.36 3.214(2) 164.7 2_566

loop_
_geom_torsion_atom_site_label_1
_geom_torsion_atom_site_label_2
_geom_torsion_atom_site_label_3
_geom_torsion_atom_site_label_4
_geom_torsion
_geom_torsion_site_symmetry_1
_geom_torsion_site_symmetry_4
N1 C1 C2 C3 -0.4(3) . .
C13 C1 C2 C3 173.1(3) 2_566 .
N1 C1 C2 C14 -173.6(2) . .
C13 C1 C2 C14 -0.1(5) 2_566 .
C1 C2 C3 C4 0.1(3) . .
C14 C2 C3 C4 173.3(2) . .
C1 C2 C3 C16 -173.4(2) . .
C14 C2 C3 C16 -0.1(4) . .
C2 C3 C4 N1 0.3(3) . .
C16 C3 C4 N1 173.7(2) . .
C2 C3 C4 C5 -170.0(3) . .
C16 C3 C4 C5 3.4(4) . .
N1 C4 C5 N2 -18.7(3) . .
C3 C4 C5 N2 150.6(3) . .
N1 C4 C5 C6 162.2(2) . .
C3 C4 C5 C6 -28.4(4) . .
N2 C5 C6 C7 -0.7(4) . .
C4 C5 C6 C7 178.3(2) . .
C5 C6 C7 C8 4.0(4) . .
C6 C7 C8 C9 -2.5(4) . .
C7 C8 C9 N2 -2.1(4) . .
C7 C8 C9 C10 178.0(2) . .
N2 C9 C10 N3 19.4(3) . .
C8 C9 C10 N3 -160.7(2) . .
N2 C9 C10 C11 -153.1(3) . .
C8 C9 C10 C11 26.8(4) . .
N3 C10 C11 C12 -0.9(3) . .
C9 C10 C11 C12 172.3(3) . .
N3 C10 C11 C18 -176.4(2) . .
C9 C10 C11 C18 -3.2(5) . .
C10 C11 C12 C13 0.3(3) . .
C18 C11 C12 C13 175.9(2) . .
C10 C11 C12 C20 -175.6(2) . .
C18 C11 C12 C20 0.0(4) . .
C11 C12 C13 N3 0.4(3) . .
C20 C12 C13 N3 176.3(2) . .
C11 C12 C13 C1 -170.0(3) . 2_566
C20 C12 C13 C1 5.9(5) . 2_566
C1 C2 C14 C15 -110.0(3) . .
C3 C2 C14 C15 78.0(3) . .
C4 C3 C16 C17 92.0(3) . .
C2 C3 C16 C17 -95.8(3) . .
C10 C11 C18 C19 -90.3(3) . .
C12 C11 C18 C19 94.9(3) . .
C13 C12 C20 C21 107.0(3) . .
C11 C12 C20 C21 -77.8(3) . .
C2 C1 N1 C4 0.6(3) . .
C13 C1 N1 C4 -174.4(2) 2_566 .
C3 C4 N1 C1 -0.6(3) . .
C5 C4 N1 C1 171.1(2) . .
C6 C5 N2 C9 -4.3(4) . .
C4 C5 N2 C9 176.7(2) . .
C8 C9 N2 C5 5.7(4) . .
C10 C9 N2 C5 -174.4(2) . .
C12 C13 N3 C10 -1.0(3) . .
C1 C13 N3 C10 171.5(2) 2_566 .
C11 C10 N3 C13 1.2(3) . .
C9 C10 N3 C13 -173.0(2) . .
